data_2014995
loop_
_publ_author_name
'H\"umeyra Bat\?i'
'Hanife Sara\,co\^glu'
'Nezihe \,Cal\?i\;skan'
'Serkan Soylu'

_publ_section_title
;
 Diacetatobis(2-aminobenzothiazole-\k<i>N</i>)cobalt(II)
;
_journal_issue 7
_journal_name_full 'Acta Crystallographica Section C'
_journal_page_first m342
_journal_page_last m343
_journal_paper_doi 10.1107/S0108270105016811
_journal_volume 61
_journal_year 2005
_chemical_formula_iupac '[Co (C2 H3 O2)2 (C7 H6 N2 S)2]'
_chemical_formula_moiety 'C18 H18 Co N4 O4 S2'
_chemical_formula_sum 'C18 H18 Co N4 O4 S2'
_chemical_formula_weight 477.43
_chemical_name_systematic
;
Diacetatobis(2-aminobenzothiazole-\kN)cobalt(II)
;
_space_group_IT_number 33
_symmetry_cell_setting orthorhombic
_symmetry_space_group_name_Hall 'P 2c -2n'
_symmetry_space_group_name_H-M 'P n a 21'
_atom_sites_solution_hydrogens geom
_atom_sites_solution_primary direct
_atom_sites_solution_secondary difmap
_audit_creation_method SHELXL-97
_cell_angle_alpha 90.00
_cell_angle_beta 90.00
_cell_angle_gamma 90.00
_cell_formula_units_Z 4
_cell_length_a 8.3049(4)
_cell_length_b 27.1833(16)
_cell_length_c 8.9868(5)
_cell_measurement_reflns_used 22768
_cell_measurement_temperature 100
_cell_measurement_theta_max 26.15
_cell_measurement_theta_min 1.50
_cell_volume 2028.81(19)
_computing_cell_refinement X-AREA
_computing_data_collection 'X-AREA (Stoe & Cie, 2002)'
_computing_data_reduction 'X-RED32 (Stoe & Cie, 2002)'
_computing_molecular_graphics 'Ortep-3 for Windows (Farrugia, 1997)'
_computing_publication_material 'WinGx (Farrugia, 1999)'
_computing_structure_refinement 'SHELXL97 (Sheldrick, 1997)'
_computing_structure_solution 'SHELX86 (Sheldrick, 1990)'
_diffrn_ambient_temperature 100
_diffrn_detector_area_resol_mean 6.67
_diffrn_measured_fraction_theta_full 0.996
_diffrn_measured_fraction_theta_max 0.996
_diffrn_measurement_device_type 'Stoe IPDS-II'
_diffrn_measurement_method '\f or \w?'
_diffrn_radiation_monochromator graphite
_diffrn_radiation_source 'fine-focus sealed tube'
_diffrn_radiation_type MoK\a
_diffrn_radiation_wavelength 0.71073
_diffrn_reflns_av_R_equivalents 0.0540
_diffrn_reflns_av_sigmaI/netI 0.0276
_diffrn_reflns_limit_h_max 10
_diffrn_reflns_limit_h_min -10
_diffrn_reflns_limit_k_max 33
_diffrn_reflns_limit_k_min -33
_diffrn_reflns_limit_l_max 11
_diffrn_reflns_limit_l_min -9
_diffrn_reflns_number 23485
_diffrn_reflns_theta_full 26.06
_diffrn_reflns_theta_max 26.06
_diffrn_reflns_theta_min 1.50
_diffrn_standards_decay_% 0
_diffrn_standards_interval_count 0
_diffrn_standards_number 0
_exptl_absorpt_coefficient_mu 1.085
_exptl_absorpt_correction_T_max 0.8297
_exptl_absorpt_correction_T_min 0.6132
_exptl_absorpt_correction_type integration
_exptl_absorpt_process_details '(X-RED32; Stoe & Cie 2002)'
_exptl_crystal_colour violet
_exptl_crystal_density_diffrn 1.563
_exptl_crystal_density_method 'not measured'
_exptl_crystal_description prism
_exptl_crystal_F_000 980
_exptl_crystal_size_max 0.290
_exptl_crystal_size_mid 0.177
_exptl_crystal_size_min 0.110
_refine_diff_density_max 0.223
_refine_diff_density_min -0.501
_refine_ls_abs_structure_details 'Flack (1983), 1720 Friedel pairs'
_refine_ls_abs_structure_Flack -0.005(10)
_refine_ls_extinction_method none
_refine_ls_goodness_of_fit_ref 1.038
_refine_ls_hydrogen_treatment constr
_refine_ls_matrix_type full
_refine_ls_number_parameters 264
_refine_ls_number_reflns 3861
_refine_ls_number_restraints 1
_refine_ls_restrained_S_all 1.037
_refine_ls_R_factor_all 0.0261
_refine_ls_R_factor_gt 0.0247
_refine_ls_shift/su_max 0.000
_refine_ls_shift/su_mean 0.000
_refine_ls_structure_factor_coef Fsqd
_refine_ls_weighting_details 'w=1/[\s^2^(Fo^2^)+(0.0460P)^2^] where P=(Fo^2^+2Fc^2^)/3'
_refine_ls_weighting_scheme calc
_refine_ls_wR_factor_gt 0.0623
_refine_ls_wR_factor_ref 0.0629
_reflns_number_gt 3697
_reflns_number_total 3861
_reflns_threshold_expression I>2\s(I)
_cod_data_source_file fr1521.cif
_cod_data_source_block I
_cod_database_code 2014995
_cod_database_fobs_code 2014995

loop_
_symmetry_equiv_pos_as_xyz
'x, y, z'
'-x, -y, z+1/2'
'-x+1/2, y+1/2, z+1/2'
'x+1/2, -y+1/2, z'

loop_
_atom_site_label
_atom_site_fract_x
_atom_site_fract_y
_atom_site_fract_z
_atom_site_U_iso_or_equiv
_atom_site_adp_type
_atom_site_calc_flag
_atom_site_refinement_flags
_atom_site_occupancy
_atom_site_disorder_assembly
_atom_site_disorder_group
_atom_site_type_symbol
Co1 0.13575(3) 0.122036(8) 1.03477(4) 0.01848(8) Uani d . 1 . . Co
S1 0.27466(7) 0.273666(19) 0.85372(7) 0.02730(13) Uani d . 1 . . S
S2 0.22983(7) -0.021294(18) 0.77564(7) 0.02657(13) Uani d . 1 . . S
O1 -0.10194(17) 0.10978(5) 1.0401(2) 0.0224(3) Uani d . 1 . . O
O2 -0.05469(18) 0.17762(5) 1.16565(19) 0.0232(3) Uani d . 1 . . O
O3 0.28953(18) 0.12872(5) 1.20415(19) 0.0211(3) Uani d . 1 . . O
O4 0.13515(18) 0.06757(6) 1.2751(2) 0.0294(4) Uani d . 1 . . O
N1 0.1939(2) 0.18368(6) 0.9143(2) 0.0196(4) Uani d . 1 . . N
N2 0.3103(2) 0.22725(6) 1.1131(2) 0.0251(4) Uani d . 1 . . N
H2A 0.3032 0.2025 1.1725 0.030 Uiso calc R 1 . . H
H2B 0.3512 0.2545 1.1439 0.030 Uiso calc R 1 . . H
N3 0.2146(2) 0.06406(6) 0.9070(2) 0.0212(4) Uani d . 1 . . N
N4 -0.0177(2) 0.01509(6) 0.9285(3) 0.0286(4) Uani d . 1 . . N
H4A -0.0666 0.0368 0.9815 0.034 Uiso calc R 1 . . H
H4B -0.0650 -0.0121 0.9067 0.034 Uiso calc R 1 . . H
C1 0.2585(2) 0.22337(7) 0.9743(3) 0.0210(4) Uani d . 1 . . C
C2 0.1520(2) 0.19150(8) 0.7663(3) 0.0214(4) Uani d . 1 . . C
C3 0.0762(3) 0.15796(8) 0.6729(3) 0.0255(5) Uani d . 1 . . C
H3 0.0510 0.1265 0.7066 0.031 Uiso calc R 1 . . H
C4 0.0388(3) 0.17197(8) 0.5290(3) 0.0319(5) Uani d . 1 . . C
H4 -0.0116 0.1497 0.4659 0.038 Uiso calc R 1 . . H
C5 0.0755(3) 0.21912(10) 0.4768(3) 0.0361(6) Uani d . 1 . . C
H5 0.0496 0.2278 0.3796 0.043 Uiso calc R 1 . . H
C6 0.1499(3) 0.25282(10) 0.5688(3) 0.0348(6) Uani d . 1 . . C
H6 0.1744 0.2842 0.5347 0.042 Uiso calc R 1 . . H
C7 0.1874(3) 0.23885(9) 0.7131(3) 0.0272(5) Uani d . 1 . . C
C8 0.1304(2) 0.02359(8) 0.8803(3) 0.0222(5) Uani d . 1 . . C
C9 0.3672(2) 0.06120(8) 0.8395(3) 0.0220(4) Uani d . 1 . . C
C10 0.4843(3) 0.09785(8) 0.8408(3) 0.0253(5) Uani d . 1 . . C
H10 0.4655 0.1276 0.8886 0.030 Uiso calc R 1 . . H
C11 0.6294(3) 0.08907(9) 0.7696(3) 0.0289(5) Uani d . 1 . . C
H11 0.7088 0.1132 0.7706 0.035 Uiso calc R 1 . . H
C12 0.6585(3) 0.04482(9) 0.6967(3) 0.0313(5) Uani d . 1 . . C
H12 0.7572 0.0397 0.6502 0.038 Uiso calc R 1 . . H
C13 0.5427(3) 0.00831(9) 0.6924(3) 0.0286(5) Uani d . 1 . . C
H13 0.5611 -0.0211 0.6425 0.034 Uiso calc R 1 . . H
C14 0.3974(3) 0.01707(8) 0.7651(3) 0.0232(4) Uani d . 1 . . C
C15 -0.1500(2) 0.14469(7) 1.1248(3) 0.0200(4) Uani d . 1 . . C
C16 -0.3214(3) 0.14501(9) 1.1767(3) 0.0286(5) Uani d . 1 . . C
H16A -0.3703 0.1759 1.1514 0.043 Uiso calc R 1 . . H
H16B -0.3245 0.1406 1.2826 0.043 Uiso calc R 1 . . H
H16C -0.3793 0.1187 1.1293 0.043 Uiso calc R 1 . . H
C17 0.2499(2) 0.09582(7) 1.2998(3) 0.0217(5) Uani d . 1 . . C
C18 0.3489(3) 0.09268(10) 1.4375(3) 0.0337(6) Uani d . 1 . . C
H18A 0.4478 0.0758 1.4161 0.051 Uiso calc R 1 . . H
H18B 0.2905 0.0749 1.5125 0.051 Uiso calc R 1 . . H
H18C 0.3722 0.1252 1.4729 0.051 Uiso calc R 1 . . H

loop_
_atom_site_aniso_label
_atom_site_aniso_U_11
_atom_site_aniso_U_22
_atom_site_aniso_U_33
_atom_site_aniso_U_12
_atom_site_aniso_U_13
_atom_site_aniso_U_23
Co1 0.02036(13) 0.01315(12) 0.02192(15) -0.00042(9) -0.00199(12) -0.00190(12)
S1 0.0356(3) 0.0210(3) 0.0253(3) -0.0074(2) -0.0037(2) 0.0063(2)
S2 0.0343(3) 0.0167(2) 0.0286(3) 0.0035(2) -0.0024(3) -0.0059(2)
O1 0.0252(7) 0.0162(6) 0.0259(8) 0.0010(5) -0.0001(8) -0.0016(8)
O2 0.0249(8) 0.0190(7) 0.0257(9) -0.0012(6) -0.0020(6) -0.0026(6)
O3 0.0235(7) 0.0168(7) 0.0229(8) 0.0007(5) -0.0004(6) 0.0028(6)
O4 0.0254(8) 0.0183(7) 0.0445(11) -0.0036(6) 0.0007(7) 0.0046(8)
N1 0.0231(9) 0.0166(8) 0.0189(10) -0.0011(6) 0.0000(7) -0.0017(7)
N2 0.0363(10) 0.0149(8) 0.0240(11) -0.0063(7) -0.0065(9) 0.0011(8)
N3 0.0229(9) 0.0179(8) 0.0227(10) -0.0007(7) -0.0010(7) -0.0022(7)
N4 0.0277(9) 0.0189(8) 0.0392(13) -0.0059(7) 0.0011(9) -0.0086(8)
C1 0.0228(10) 0.0168(9) 0.0235(12) -0.0001(8) 0.0009(9) -0.0009(8)
C2 0.0231(10) 0.0207(10) 0.0203(12) 0.0027(8) 0.0008(8) -0.0003(9)
C3 0.0268(11) 0.0229(10) 0.0267(14) 0.0028(9) -0.0039(9) -0.0055(9)
C4 0.0319(11) 0.0379(11) 0.0259(13) 0.0058(9) -0.0053(12) -0.0081(12)
C5 0.0409(14) 0.0453(14) 0.0221(13) 0.0026(11) -0.0043(11) 0.0007(10)
C6 0.0411(14) 0.0373(13) 0.0262(18) -0.0032(11) -0.0027(10) 0.0091(9)
C7 0.0282(11) 0.0284(12) 0.0249(13) -0.0014(9) 0.0009(10) 0.0026(9)
C8 0.0285(11) 0.0174(10) 0.0207(13) 0.0014(8) -0.0044(9) -0.0037(8)
C9 0.0239(11) 0.0212(10) 0.0211(12) 0.0054(8) -0.0014(8) 0.0010(9)
C10 0.0261(10) 0.0235(10) 0.0263(12) 0.0004(9) -0.0027(9) -0.0033(9)
C11 0.0247(11) 0.0337(12) 0.0285(13) 0.0018(9) -0.0011(10) -0.0039(11)
C12 0.0258(11) 0.0400(14) 0.0281(14) 0.0100(10) 0.0008(10) -0.0024(11)
C13 0.0330(13) 0.0280(11) 0.0247(13) 0.0125(9) -0.0018(10) -0.0035(9)
C14 0.0297(11) 0.0215(10) 0.0183(12) 0.0042(8) -0.0036(9) -0.0017(9)
C15 0.0250(10) 0.0166(9) 0.0184(12) 0.0042(8) -0.0027(9) 0.0015(8)
C16 0.0207(10) 0.0287(12) 0.0363(15) 0.0009(9) 0.0041(10) 0.0014(10)
C17 0.0224(10) 0.0171(9) 0.0255(13) 0.0051(8) 0.0027(9) 0.0012(8)
C18 0.0356(13) 0.0395(13) 0.0261(14) 0.0100(10) -0.0026(10) 0.0058(11)

loop_
_atom_type_symbol
_atom_type_description
_atom_type_scat_dispersion_real
_atom_type_scat_dispersion_imag
_atom_type_scat_source
C C 0.0033 0.0016 'International Tables Vol C Tables 4.2.6.8 and 6.1.1.4'
H H 0.0000 0.0000 'International Tables Vol C Tables 4.2.6.8 and 6.1.1.4'
N N 0.0061 0.0033 'International Tables Vol C Tables 4.2.6.8 and 6.1.1.4'
O O 0.0106 0.0060 'International Tables Vol C Tables 4.2.6.8 and 6.1.1.4'
S S 0.1246 0.1234 'International Tables Vol C Tables 4.2.6.8 and 6.1.1.4'
Co Co 0.3494 0.9721 'International Tables Vol C Tables 4.2.6.8 and 6.1.1.4'

loop_
_geom_angle_atom_site_label_1
_geom_angle_atom_site_label_2
_geom_angle_atom_site_label_3
_geom_angle
O3 Co1 O1 128.90(7)
O3 Co1 N1 100.22(7)
O1 Co1 N1 112.35(7)
O3 Co1 N3 106.97(7)
O1 Co1 N3 101.51(7)
N1 Co1 N3 104.86(8)
C7 S1 C1 89.59(11)
C14 S2 C8 89.35(10)
C15 O1 Co1 101.42(13)
C17 O3 Co1 106.45(13)
C1 N1 C2 111.53(19)
C1 N1 Co1 123.21(16)
C2 N1 Co1 124.76(14)
C1 N2 H2A 120.0
C1 N2 H2B 120.0
H2A N2 H2B 120.0
C8 N3 C9 110.55(19)
C8 N3 Co1 124.70(15)
C9 N3 Co1 124.72(14)
C8 N4 H4A 120.0
C8 N4 H4B 120.0
H4A N4 H4B 120.0
N1 C1 N2 125.6(2)
N1 C1 S1 114.64(18)
N2 C1 S1 119.77(16)
C3 C2 N1 126.2(2)
C3 C2 C7 119.3(2)
N1 C2 C7 114.4(2)
C4 C3 C2 119.1(2)
C4 C3 H3 120.5
C2 C3 H3 120.5
C3 C4 C5 121.1(2)
C3 C4 H4 119.4
C5 C4 H4 119.4
C6 C5 C4 120.3(3)
C6 C5 H5 119.8
C4 C5 H5 119.8
C5 C6 C7 118.6(2)
C5 C6 H6 120.7
C7 C6 H6 120.7
C6 C7 C2 121.5(2)
C6 C7 S1 128.7(2)
C2 C7 S1 109.80(18)
N4 C8 N3 125.1(2)
N4 C8 S2 119.52(16)
N3 C8 S2 115.34(16)
C10 C9 C14 119.6(2)
C10 C9 N3 125.9(2)
C14 C9 N3 114.6(2)
C11 C10 C9 118.7(2)
C11 C10 H10 120.6
C9 C10 H10 120.6
C10 C11 C12 121.2(2)
C10 C11 H11 119.4
C12 C11 H11 119.4
C13 C12 C11 120.8(2)
C13 C12 H12 119.6
C11 C12 H12 119.6
C12 C13 C14 117.8(2)
C12 C13 H13 121.1
C14 C13 H13 121.1
C13 C14 C9 121.8(2)
C13 C14 S2 127.97(18)
C9 C14 S2 110.19(17)
O2 C15 O1 120.54(19)
O2 C15 C16 120.4(2)
O1 C15 C16 119.05(19)
C15 C16 H16A 109.5
C15 C16 H16B 109.5
H16A C16 H16B 109.5
C15 C16 H16C 109.5
H16A C16 H16C 109.5
H16B C16 H16C 109.5
O4 C17 O3 120.5(2)
O4 C17 C18 122.4(2)
O3 C17 C18 117.1(2)
C17 C18 H18A 109.5
C17 C18 H18B 109.5
H18A C18 H18B 109.5
C17 C18 H18C 109.5
H18A C18 H18C 109.5
H18B C18 H18C 109.5

loop_
_geom_bond_atom_site_label_1
_geom_bond_atom_site_label_2
_geom_bond_site_symmetry_2
_geom_bond_distance
_geom_bond_publ_flag
Co1 O3 . 1.9953(16) yes
Co1 O1 . 2.0025(14) yes
Co1 N1 . 2.0524(18) yes
Co1 N3 . 2.0568(18) yes
S1 C7 . 1.737(3) ?
S1 C1 . 1.750(2) ?
S2 C14 . 1.742(2) ?
S2 C8 . 1.748(2) ?
O1 C15 . 1.280(3) yes
O2 C15 . 1.250(3) yes
O3 C17 . 1.283(3) yes
O4 C17 . 1.244(3) yes
N1 C1 . 1.320(3) yes
N1 C2 . 1.391(3) yes
N2 C1 . 1.324(3) yes
N2 H2A . 0.8600 ?
N2 H2B . 0.8600 ?
N3 C8 . 1.325(3) yes
N3 C9 . 1.408(3) yes
N4 C8 . 1.325(3) yes
N4 H4A . 0.8600 ?
N4 H4B . 0.8600 ?
C2 C3 . 1.390(3) ?
C2 C7 . 1.404(3) ?
C3 C4 . 1.383(4) ?
C3 H3 . 0.9300 ?
C4 C5 . 1.398(4) ?
C4 H4 . 0.9300 ?
C5 C6 . 1.380(4) ?
C5 H5 . 0.9300 ?
C6 C7 . 1.387(4) ?
C6 H6 . 0.9300 ?
C9 C10 . 1.392(3) ?
C9 C14 . 1.396(3) ?
C10 C11 . 1.385(3) ?
C10 H10 . 0.9300 ?
C11 C12 . 1.391(4) ?
C11 H11 . 0.9300 ?
C12 C13 . 1.383(4) ?
C12 H12 . 0.9300 ?
C13 C14 . 1.393(3) ?
C13 H13 . 0.9300 ?
C15 C16 . 1.498(3) ?
C16 H16A . 0.9600 ?
C16 H16B . 0.9600 ?
C16 H16C . 0.9600 ?
C17 C18 . 1.489(3) ?
C18 H18A . 0.9600 ?
C18 H18B . 0.9600 ?
C18 H18C . 0.9600 ?

loop_
_geom_hbond_atom_site_label_D
_geom_hbond_atom_site_label_H
_geom_hbond_atom_site_label_A
_geom_hbond_site_symmetry_A
_geom_hbond_distance_DH
_geom_hbond_distance_HA
_geom_hbond_distance_DA
_geom_hbond_angle_DHA
N2 H2A O3 . 0.86 2.03 2.806(2) 150
N2 H2B O2 4_555 0.86 2.01 2.857(2) 167
N4 H4A O1 . 0.86 2.07 2.850(2) 150
N4 H4B O4 2_554 0.86 2.00 2.811(3) 156

loop_
_geom_torsion_atom_site_label_1
_geom_torsion_atom_site_label_2
_geom_torsion_atom_site_label_3
_geom_torsion_atom_site_label_4
_geom_torsion
_geom_torsion_publ_flag
O3 Co1 O1 C15 54.22(16) ?
N1 Co1 O1 C15 -71.10(16) ?
N3 Co1 O1 C15 177.39(14) ?
O1 Co1 O3 C17 41.08(15) ?
N1 Co1 O3 C17 171.01(13) ?
N3 Co1 O3 C17 -79.88(14) ?
O3 Co1 N1 C1 -25.49(18) ?
O1 Co1 N1 C1 114.33(17) ?
N3 Co1 N1 C1 -136.26(17) ?
O3 Co1 N1 C2 163.28(16) ?
O1 Co1 N1 C2 -56.90(18) ?
N3 Co1 N1 C2 52.51(18) ?
O3 Co1 N3 C8 119.32(18) ?
O1 Co1 N3 C8 -17.8(2) ?
N1 Co1 N3 C8 -134.85(18) ?
O3 Co1 N3 C9 -58.67(19) ?
O1 Co1 N3 C9 164.26(18) ?
N1 Co1 N3 C9 47.16(19) ?
C2 N1 C1 N2 -180.0(2) ?
Co1 N1 C1 N2 7.8(3) yes
C2 N1 C1 S1 -0.4(2) ?
Co1 N1 C1 S1 -172.64(10) ?
C7 S1 C1 N1 0.28(18) ?
C7 S1 C1 N2 179.89(19) ?
C1 N1 C2 C3 -177.5(2) ?
Co1 N1 C2 C3 -5.4(3) ?
C1 N1 C2 C7 0.3(3) ?
Co1 N1 C2 C7 172.42(15) ?
N1 C2 C3 C4 178.3(2) ?
C7 C2 C3 C4 0.6(3) ?
C2 C3 C4 C5 -0.2(3) ?
C3 C4 C5 C6 -0.2(4) ?
C4 C5 C6 C7 0.1(4) ?
C5 C6 C7 C2 0.3(4) ?
C5 C6 C7 S1 -177.9(2) ?
C3 C2 C7 C6 -0.6(4) ?
N1 C2 C7 C6 -178.6(2) ?
C3 C2 C7 S1 177.85(17) ?
N1 C2 C7 S1 -0.1(3) ?
C1 S1 C7 C6 178.3(2) ?
C1 S1 C7 C2 -0.10(18) ?
C9 N3 C8 N4 -179.9(2) ?
Co1 N3 C8 N4 1.9(3) yes
C9 N3 C8 S2 1.3(3) ?
Co1 N3 C8 S2 -176.97(11) ?
C14 S2 C8 N4 -179.3(2) ?
C14 S2 C8 N3 -0.40(18) ?
C8 N3 C9 C10 177.8(2) ?
Co1 N3 C9 C10 -4.0(3) ?
C8 N3 C9 C14 -1.7(3) ?
Co1 N3 C9 C14 176.49(16) ?
C14 C9 C10 C11 -1.0(4) ?
N3 C9 C10 C11 179.5(2) ?
C9 C10 C11 C12 0.5(4) ?
C10 C11 C12 C13 0.4(4) ?
C11 C12 C13 C14 -0.9(4) ?
C12 C13 C14 C9 0.5(4) ?
C12 C13 C14 S2 178.78(19) ?
C10 C9 C14 C13 0.4(4) ?
N3 C9 C14 C13 -180.0(2) ?
C10 C9 C14 S2 -178.12(18) ?
N3 C9 C14 S2 1.4(3) ?
C8 S2 C14 C13 -179.0(2) ?
C8 S2 C14 C9 -0.59(18) ?
Co1 O1 C15 O2 7.5(2) ?
Co1 O1 C15 C16 -171.31(17) yes
Co1 O3 C17 O4 0.5(2) ?
Co1 O3 C17 C18 179.22(16) yes
